data_7248410
loop_
_publ_author_name
'Igoa Salda\~na, Fernando'
'L\'opez, Agust\'in'
'Gonz\'alez-Platas, Javier'
'Suescun, Leopoldo'
'Kremer, Carlos'
'Torres, Julia'

_publ_section_title
;
 Extended isomerism in heteronuclear metal--organic frameworks: synthetic
 strategies and crystal structures of lanthanide--cobalt--oxydiacetate
 systems
;
_journal_issue 19
_journal_name_full CrystEngComm
_journal_page_first 2560
_journal_page_last 2570
_journal_paper_doi 10.1039/D4CE00168K
_journal_volume 26
_journal_year 2024
_chemical_formula_moiety 'C24 H30 Co3 O36 Y2, 4.5(O)'
_chemical_formula_sum 'C24 H30 Co3 O40.5 Y2'
_chemical_formula_weight 1321.09
_space_group_crystal_system hexagonal
_space_group_IT_number 192
_space_group_name_Hall '-P 6 2c'
_space_group_name_H-M_alt 'P 6/m c c'
_atom_sites_solution_hydrogens mixed
_atom_sites_solution_primary dual
_audit_creation_date 2023-08-29
_audit_creation_method
;
Olex2 1.5
(compiled 2023.08.24 svn.re1ec1418 for OlexSys, GUI svn.r6817)
;
_audit_update_record
;
2023-12-28 deposited with the CCDC.	2024-04-11 downloaded from the CCDC.
;
_cell_angle_alpha 90
_cell_angle_beta 90
_cell_angle_gamma 120
_cell_formula_units_Z 2
_cell_length_a 14.5233(6)
_cell_length_b 14.5233(6)
_cell_length_c 15.8044(7)
_cell_measurement_reflns_used 3354
_cell_measurement_temperature 298(2)
_cell_measurement_theta_max 74.9340
_cell_measurement_theta_min 6.0810
_cell_volume 2886.9(2)
_computing_cell_refinement 'CrysAlisPro 1.171.40.75a (Rigaku OD, 2020)'
_computing_data_collection 'CrysAlisPro 1.171.40.75a (Rigaku OD, 2020)'
_computing_data_reduction 'CrysAlisPro 1.171.40.75a (Rigaku OD, 2020)'
_computing_molecular_graphics 'Olex2 1.5 (Dolomanov et al., 2009)'
_computing_publication_material 'Olex2 1.5 (Dolomanov et al., 2009)'
_computing_structure_refinement 'SHELXL 2019/3 (Sheldrick, 2015)'
_computing_structure_solution 'SHELXT  (Sheldrick, 2015)'
_diffrn_ambient_temperature 298(2)
_diffrn_detector 'CCD plate'
_diffrn_detector_area_resol_mean 10.5953
_diffrn_detector_type Atlas
_diffrn_measured_fraction_theta_full 0.983
_diffrn_measured_fraction_theta_max 0.978
_diffrn_measurement_details
;
List of Runs (angles in degrees, time in seconds):

  # Type    Start    End  Width  t~exp~   \w     \q     \k     \f   Frames
#--------------------------------------------------------------------------
  1  \w    -47.00 -15.00   1.00   10.00    --  -41.73 -57.00  30.00   32
  2  \w    -96.00  -2.00   1.00   10.00    --  -41.73 125.00-180.00   94
  3  \w   -113.00 -67.00   1.00   10.00    --  -41.73 -57.00  30.00   46
  4  \w      5.00  31.00   1.00   10.00    --  -41.73  38.00   0.00   26
  5  \w     79.00 129.00   1.00   90.00    --  112.00  77.00  30.00   50
  6  \w    133.00 168.00   1.00   90.00    --  112.00  77.00  30.00   35
  7  \w     61.00  93.00   1.00   90.00    --  112.00 178.00-180.00   32
  8  \w     80.00 107.00   1.00   90.00    --  112.00 -94.00 120.00   27
  9  \w     35.00  64.00   1.00   90.00    --  112.00 -94.00 120.00   29
 10  \w    116.00 142.00   1.00   90.00    --  112.00 178.00-180.00   26
 11  \w     40.00  82.00   1.00   90.00    --  112.00 -45.00  90.00   42
 12  \w    100.00 143.00   1.00   90.00    --  112.00 111.00   0.00   43
 13  \w    150.00 175.00   1.00   90.00    --  112.00 111.00   0.00   25
 14  \w     37.00  63.00   1.00   90.00    --  112.00 -30.00 150.00   26
 15  \w    101.00 136.00   1.00   90.00    --  112.00 111.00 -60.00   35
 16  \w    106.00 131.00   1.00   90.00    --  112.00  61.00 150.00   25
;
_diffrn_measurement_device 'four-circle diffractometer'
_diffrn_measurement_device_type 'SuperNova, Dual, Cu at home/near, Atlas'
_diffrn_measurement_method '\w scans'
_diffrn_orient_matrix_type 'CrysAlisPro convention (1999,Acta A55,543-557)'
_diffrn_orient_matrix_UB_11 -0.0592689000
_diffrn_orient_matrix_UB_12 0.0627074000
_diffrn_orient_matrix_UB_13 -0.0088008000
_diffrn_orient_matrix_UB_21 -0.0062053000
_diffrn_orient_matrix_UB_22 -0.0169894000
_diffrn_orient_matrix_UB_23 -0.0965453000
_diffrn_orient_matrix_UB_31 -0.1069977000
_diffrn_orient_matrix_UB_32 -0.1037791000
_diffrn_orient_matrix_UB_33 0.0104608000
_diffrn_radiation_monochromator mirror
_diffrn_radiation_probe x-ray
_diffrn_radiation_type 'Cu K\a'
_diffrn_radiation_wavelength 1.54184
_diffrn_reflns_av_R_equivalents 0.0372
_diffrn_reflns_av_unetI/netI 0.0177
_diffrn_reflns_Laue_measured_fraction_full 0.983
_diffrn_reflns_Laue_measured_fraction_max 0.978
_diffrn_reflns_limit_h_max 17
_diffrn_reflns_limit_h_min -14
_diffrn_reflns_limit_k_max 17
_diffrn_reflns_limit_k_min -17
_diffrn_reflns_limit_l_max 19
_diffrn_reflns_limit_l_min -19
_diffrn_reflns_number 8668
_diffrn_reflns_point_group_measured_fraction_full 0.983
_diffrn_reflns_point_group_measured_fraction_max 0.978
_diffrn_reflns_theta_full 67.684
_diffrn_reflns_theta_max 74.485
_diffrn_reflns_theta_min 7.041
_diffrn_source 'micro-focus sealed X-ray tube'
_diffrn_source_type 'SuperNova (Cu) X-ray Source'
_exptl_absorpt_coefficient_mu 10.065
_exptl_absorpt_correction_T_max 0.979
_exptl_absorpt_correction_T_min 0.379
_exptl_absorpt_correction_type gaussian
_exptl_absorpt_process_details
;
CrysAlisPro 1.171.40.75a (Rigaku Oxford Diffraction, 2020)
Numerical absorption correction based on gaussian integration over
			a multifaceted crystal model
Empirical absorption correction using spherical harmonics,
 implemented in SCALE3 ABSPACK scaling algorithm.
;
_exptl_crystal_colour 'light pink'
_exptl_crystal_colour_modifier light
_exptl_crystal_colour_primary pink
_exptl_crystal_density_diffrn 1.520
_exptl_crystal_description block
_exptl_crystal_F_000 1314
_exptl_crystal_size_max 0.217
_exptl_crystal_size_mid 0.045
_exptl_crystal_size_min 0.042
_refine_diff_density_max 0.679
_refine_diff_density_min -0.359
_refine_diff_density_rms 0.086
_refine_ls_extinction_coef 0.0011(3)
_refine_ls_extinction_expression Fc^*^=kFc[1+0.001xFc^2^\l^3^/sin(2\q)]^-1/4^
_refine_ls_extinction_method 'SHELXL-2019/2 (Sheldrick 2019)'
_refine_ls_goodness_of_fit_ref 1.124
_refine_ls_hydrogen_treatment constr
_refine_ls_matrix_type full
_refine_ls_number_parameters 63
_refine_ls_number_reflns 1010
_refine_ls_number_restraints 0
_refine_ls_restrained_S_all 1.124
_refine_ls_R_factor_all 0.0424
_refine_ls_R_factor_gt 0.0399
_refine_ls_shift/su_max 0.000
_refine_ls_shift/su_mean 0.000
_refine_ls_structure_factor_coef Fsqd
_refine_ls_weighting_details 'w=1/[\s^2^(Fo^2^)+(0.0879P)^2^+1.4034P] where P=(Fo^2^+2Fc^2^)/3'
_refine_ls_weighting_scheme calc
_refine_ls_wR_factor_gt 0.1293
_refine_ls_wR_factor_ref 0.1330
_reflns_Friedel_coverage 0.000
_reflns_number_gt 916
_reflns_number_total 1010
_reflns_threshold_expression 'I > 2\s(I)'
_cod_data_source_file d4ce00168k2.cif
_cod_data_source_block hex_ycooda
_cod_depositor_comments 'Adding full bibliography for 7248398--7248415.cif.'
_cod_original_cell_volume 2887.0(3)
_cod_original_formula_sum 'C24 H30 Co3 O40.50 Y2'
_cod_database_code 7248410
_shelx_shelxl_version_number 2019/3
_chemical_oxdiff_formula Y2Co3C24H36O40
_shelx_space_group_comment
;
The symmetry employed for this shelxl refinement is uniquely defined
by the following loop, which should always be used as a source of
symmetry information in preference to the above space-group names.
They are only intended as comments.
;
_reflns_odcompleteness_completeness 98.53
_reflns_odcompleteness_iscentric 1
_reflns_odcompleteness_theta 74.33
_olex2_refinement_description
;
1. Fixed Uiso
 At 1.2 times of:
  All C(H,H) groups
 At 1.5 times of:
  All O(H) groups
2. Others
 Fixed Sof: H1W(0.5) O2W(0.125) O3W(0.25)
3.a Rotating group:
 O1W(H1W)
3.b Secondary CH2 refined with riding coordinates:
 C2(H2A,H2B)
;
_olex2_submission_special_instructions 'No special instructions were received'
_oxdiff_exptl_absorpt_empirical_details
;
Empirical correction (ABSPACK) includes:
- Absorption correction using spherical harmonics
- Frame scaling
;
_oxdiff_exptl_absorpt_empirical_full_max 3.729
_oxdiff_exptl_absorpt_empirical_full_min 0.649

loop_
_space_group_symop_operation_xyz
'x, y, z'
'-y, x-y, z'
'-x+y, -x, z'
'-x, -y, z'
'y, -x+y, z'
'x-y, x, z'
'y, x, -z+1/2'
'x-y, -y, -z+1/2'
'-x, -x+y, -z+1/2'
'-y, -x, -z+1/2'
'-x+y, y, -z+1/2'
'x, x-y, -z+1/2'
'-x, -y, -z'
'y, -x+y, -z'
'x-y, x, -z'
'x, y, -z'
'-y, x-y, -z'
'-x+y, -x, -z'
'-y, -x, z-1/2'
'-x+y, y, z-1/2'
'x, x-y, z-1/2'
'y, x, z-1/2'
'x-y, -y, z-1/2'
'-x, -x+y, z-1/2'

loop_
_atom_site_label
_atom_site_type_symbol
_atom_site_fract_x
_atom_site_fract_y
_atom_site_fract_z
_atom_site_U_iso_or_equiv
_atom_site_adp_type
_atom_site_occupancy
_atom_site_site_symmetry_order
_atom_site_calc_flag
_atom_site_refinement_flags_posn
_atom_site_refinement_flags_adp
_atom_site_refinement_flags_occupancy
_atom_site_disorder_assembly
_atom_site_disorder_group
Y Y 0.333333 0.666667 0.750000 0.0296(3) Uani 1 6 d S T P . .
Co Co 0.500000 0.500000 0.500000 0.0308(4) Uani 1 4 d S T P . .
O1W O 0.5075(2) 0.6522(2) 0.500000 0.0426(7) Uani 1 2 d S T P . .
H1W H 0.465831 0.653845 0.538646 0.064 Uiso 0.5 1 d R U P . .
O1 O 0.38605(18) 0.58308(17) 0.64689(14) 0.0432(5) Uani 1 1 d . . . . .
O3 O 0.23625(13) 0.4725(3) 0.750000 0.0420(7) Uani 1 2 d S T P . .
O2 O 0.3841(2) 0.44019(17) 0.59122(18) 0.0656(8) Uani 1 1 d . . . . .
C1 C 0.3518(3) 0.4849(2) 0.6406(2) 0.0465(7) Uani 1 1 d . . . . .
C2 C 0.2613(4) 0.4120(3) 0.6960(3) 0.0822(15) Uani 1 1 d . . . . .
H2A H 0.200011 0.365876 0.661535 0.099 Uiso 1 1 calc R U . . .
H2B H 0.280674 0.367910 0.728908 0.099 Uiso 1 1 calc R U . . .
O2W O 0.226(3) 0.222(3) 0.500000 0.147(13) Uiso 0.25 2 d S . P . .
O3W O 0.017(3) 0.159(3) 0.691(3) 0.223(16) Uiso 0.25 1 d . . P . .

loop_
_atom_site_aniso_label
_atom_site_aniso_U_11
_atom_site_aniso_U_22
_atom_site_aniso_U_33
_atom_site_aniso_U_23
_atom_site_aniso_U_13
_atom_site_aniso_U_12
Y 0.0345(3) 0.0345(3) 0.0198(4) 0.000 0.000 0.01727(17)
Co 0.0387(5) 0.0388(5) 0.0219(6) 0.000 0.000 0.0246(4)
O1W 0.0540(16) 0.0450(14) 0.0356(14) 0.000 0.000 0.0299(12)
O1 0.0527(11) 0.0454(11) 0.0337(10) 0.0003(8) 0.0120(9) 0.0263(9)
O3 0.0478(13) 0.0390(16) 0.0364(16) 0.000 0.0149(9) 0.0195(8)
O2 0.0812(17) 0.0500(12) 0.0673(16) 0.0050(11) 0.0412(13) 0.0342(12)
C1 0.0557(16) 0.0459(16) 0.0411(14) 0.0005(12) 0.0155(12) 0.0278(13)
C2 0.105(3) 0.0462(18) 0.092(3) 0.0077(18) 0.065(3) 0.035(2)

loop_
_atom_type_symbol
_atom_type_description
_atom_type_scat_dispersion_real
_atom_type_scat_dispersion_imag
_atom_type_scat_source
C C 0.0181 0.0091 'International Tables Vol C Tables 4.2.6.8 and 6.1.1.4'
H H 0.0000 0.0000 'International Tables Vol C Tables 4.2.6.8 and 6.1.1.4'
Co Co -2.3653 3.6143 'International Tables Vol C Tables 4.2.6.8 and 6.1.1.4'
O O 0.0492 0.0322 'International Tables Vol C Tables 4.2.6.8 and 6.1.1.4'
Y Y -0.2670 2.0244 'International Tables Vol C Tables 4.2.6.8 and 6.1.1.4'

loop_
_exptl_crystal_face_index_h
_exptl_crystal_face_index_k
_exptl_crystal_face_index_l
_exptl_crystal_face_perp_dist
5 4 3 0.0122
-2 -3 5 0.0975
0 1 -5 0.0949
5 2 -1 0.0379
4 -5 -1 0.0066
-5 0 -2 0.0345
-5 1 3 0.0769
0 5 1 0.0217
1 -5 -1 0.0147
-5 4 0 0.0298
-5 0 -1 0.0244

loop_
_geom_angle_atom_site_label_1
_geom_angle_atom_site_label_2
_geom_angle_atom_site_label_3
_geom_angle
_geom_angle_site_symmetry_1
_geom_angle_site_symmetry_3
_geom_angle_publ_flag
O1 Y O1 127.47(10) 12_566 3_565 ?
O1 Y O1 127.47(10) 11_556 . ?
O1 Y O1 78.14(9) 11_556 10_666 ?
O1 Y O1 78.14(9) 12_566 11_556 ?
O1 Y O1 78.14(9) 12_566 10_666 ?
O1 Y O1 87.63(12) 3_565 11_556 ?
O1 Y O1 78.14(9) 3_565 . ?
O1 Y O1 87.63(12) 12_566 2_665 ?
O1 Y O1 78.14(9) 2_665 . ?
O1 Y O1 78.14(9) 3_565 2_665 ?
O1 Y O1 147.59(11) 3_565 10_666 ?
O1 Y O1 147.59(11) 11_556 2_665 ?
O1 Y O1 127.47(10) 2_665 10_666 ?
O1 Y O1 147.59(11) 12_566 . ?
O1 Y O1 87.63(12) . 10_666 ?
O1 Y O3 136.19(6) 2_665 . ?
O1 Y O3 136.19(6) 11_556 2_665 ?
O1 Y O3 136.19(6) 12_566 . ?
O1 Y O3 63.73(5) 3_565 3_565 ?
O1 Y O3 73.79(5) . 2_665 ?
O1 Y O3 73.79(5) 11_556 3_565 ?
O1 Y O3 63.74(5) 11_556 . ?
O1 Y O3 73.79(5) 2_665 3_565 ?
O1 Y O3 63.73(5) 2_665 2_665 ?
O1 Y O3 136.19(6) . 3_565 ?
O1 Y O3 63.74(5) 10_666 2_665 ?
O1 Y O3 136.19(6) 10_666 3_565 ?
O1 Y O3 73.79(5) 3_565 . ?
O1 Y O3 73.79(5) 12_566 2_665 ?
O1 Y O3 136.19(6) 3_565 2_665 ?
O1 Y O3 63.74(5) . . ?
O1 Y O3 63.74(5) 12_566 3_565 ?
O1 Y O3 73.79(5) 10_666 . ?
O3 Y O3 120.0 3_565 . ?
O3 Y O3 120.000(1) 3_565 2_665 ?
O3 Y O3 120.0 2_665 . ?
O1W Co O1W 180.0 . 13_666 ?
O2 Co O1W 92.54(8) 16_556 . ?
O2 Co O1W 92.54(8) 4_665 13_666 ?
O2 Co O1W 87.46(8) . 13_666 ?
O2 Co O1W 87.46(8) 4_665 . ?
O2 Co O1W 92.54(8) 13_666 13_666 ?
O2 Co O1W 92.54(8) . . ?
O2 Co O1W 87.46(8) 16_556 13_666 ?
O2 Co O1W 87.46(8) 13_666 . ?
O2 Co O2 89.35(18) 16_556 . ?
O2 Co O2 89.35(18) 4_665 13_666 ?
O2 Co O2 180.0 16_556 4_665 ?
O2 Co O2 90.65(18) 4_665 . ?
O2 Co O2 180.0 13_666 . ?
O2 Co O2 90.65(18) 16_556 13_666 ?
Co O1W H1W 110.5 . . ?
Co O1W H1W 110.5(18) . 16_556 ?
H1W O1W H1W 89.3 . 16_556 ?
C1 O1 Y 125.97(18) . . ?
C2 O3 Y 122.99(19) . . ?
C2 O3 Y 122.99(18) 11_556 . ?
C2 O3 C2 114.0(4) 11_556 . ?
C1 O2 Co 131.5(2) . . ?
O1 C1 C2 117.9(3) . . ?
O2 C1 O1 126.9(3) . . ?
O2 C1 C2 115.2(3) . . ?
O3 C2 C1 109.0(3) . . ?
O3 C2 H2A 109.9 . . ?
O3 C2 H2B 109.9 . . ?
C1 C2 H2A 109.9 . . ?
C1 C2 H2B 109.9 . . ?
H2A C2 H2B 108.3 . . ?

loop_
_geom_bond_atom_site_label_1
_geom_bond_atom_site_label_2
_geom_bond_distance
_geom_bond_site_symmetry_2
_geom_bond_publ_flag
Y O1 2.376(2) 12_566 ?
Y O1 2.376(2) 10_666 ?
Y O1 2.376(2) . ?
Y O1 2.376(2) 3_565 ?
Y O1 2.376(2) 11_556 ?
Y O1 2.376(2) 2_665 ?
Y O3 2.442(3) 2_665 ?
Y O3 2.442(3) . ?
Y O3 2.442(3) 3_565 ?
Co O1W 2.157(3) 13_666 ?
Co O1W 2.157(3) . ?
Co O2 2.050(2) 16_556 ?
Co O2 2.050(2) 4_665 ?
Co O2 2.051(2) . ?
Co O2 2.050(2) 13_666 ?
O1W H1W 0.8692 . ?
O1W H1W 0.87(7) 16_556 ?
O1 C1 1.257(4) . ?
O3 C2 1.397(4) 11_556 ?
O3 C2 1.397(4) . ?
O2 C1 1.248(4) . ?
C1 C2 1.490(4) . ?
C2 H2A 0.9700 . ?
C2 H2B 0.9700 . ?

loop_
_geom_torsion_atom_site_label_1
_geom_torsion_atom_site_label_2
_geom_torsion_atom_site_label_3
_geom_torsion_atom_site_label_4
_geom_torsion
_geom_torsion_site_symmetry_1
_geom_torsion_site_symmetry_2
_geom_torsion_site_symmetry_3
_geom_torsion_site_symmetry_4
_geom_torsion_publ_flag
Y O1 C1 O2 -174.1(3) . . . . ?
Y O1 C1 C2 7.4(5) . . . . ?
Y O3 C2 C1 -1.1(5) . . . . ?
Co O2 C1 O1 -1.1(6) . . . . ?
Co O2 C1 C2 177.4(3) . . . . ?
O1 C1 C2 O3 -3.7(6) . . . . ?
O2 C1 C2 O3 177.7(4) . . . . ?
C2 O3 C2 C1 178.9(5) 11_556 . . . ?

loop_
_exptl_oxdiff_crystal_face_indexfrac_h
_exptl_oxdiff_crystal_face_indexfrac_k
_exptl_oxdiff_crystal_face_indexfrac_l
_exptl_oxdiff_crystal_face_x
_exptl_oxdiff_crystal_face_y
_exptl_oxdiff_crystal_face_z
4.9885 3.9933 3.0006 -0.0717 -0.3885 -0.9168
-1.9976 -3.0041 5.0068 -0.1140 -0.4200 0.5779
0.0019 1.0055 -5.0056 0.1070 0.4662 -0.1569
4.9916 1.9986 -1.0026 -0.1617 0.0319 -0.7520
3.9972 -4.9987 -0.9992 -0.5416 0.1566 0.0806
-4.9913 0.0042 -2.0014 0.3137 0.2241 0.5127
-4.9943 0.9980 3.0033 0.3322 -0.2759 0.4622
-0.0034 4.9972 0.9987 0.3048 -0.1813 -0.5078
1.0019 -4.9976 -0.9988 -0.3640 0.1751 0.4010
-4.9946 4.0006 -0.0012 0.5469 -0.0369 0.1192
-4.9918 0.0030 -1.0004 0.3049 0.1275 0.5233
